data_4515571
loop_
_publ_author_name
'Shirase, Satoru'
'Shinohara, Koichi'
'Tsurugi, Hayato'
'Mashima, Kazushi'

_publ_section_title
;
 Oxidation of Alcohols to Carbonyl Compounds Catalyzed by Oxo-Bridged
 Dinuclear Cerium Complexes with Pentadentate Schiff-Base Ligands under a
 Dioxygen Atmosphere
;
_journal_issue 8
_journal_name_full 'ACS Catalysis'
_journal_page_first 6939
_journal_paper_doi 10.1021/acscatal.8b01718
_journal_volume 8
_journal_year 2018
_chemical_formula_moiety 'C46 H60 Ce2 N10 O16, C3 H6 N O '
_chemical_formula_sum 'C49 H66 Ce2 N11 O17'
_chemical_formula_weight 1361.36
_space_group_crystal_system monoclinic
_space_group_IT_number 15
_space_group_name_Hall '-C 2yc'
_space_group_name_H-M_alt 'C 1 2/c 1'
_atom_sites_solution_hydrogens geom
_atom_sites_solution_primary direct
_atom_sites_solution_secondary difmap
_cell_angle_alpha 90.0000
_cell_angle_beta 114.142(2)
_cell_angle_gamma 90.0000
_cell_formula_units_Z 4
_cell_length_a 22.935(3)
_cell_length_b 19.6202(17)
_cell_length_c 13.5095(14)
_cell_measurement_reflns_used 6713
_cell_measurement_temperature 113
_cell_measurement_theta_max 27.50
_cell_measurement_theta_min 3.30
_cell_volume 5547.4(10)
_computing_cell_refinement 'CrystalClear-SM Expert 2.1 b45'
_computing_data_collection 'CrystalClear-SM Expert 2.1 b45 (Rigaku, 2015)'
_computing_data_reduction 'CrystalClear-SM Expert 2.1 b45'
_computing_molecular_graphics 'CrystalStructure 4.1'
_computing_publication_material 'CrystalStructure 4.1 (Rigaku, 2014)'
_computing_structure_refinement 'SHELXL2013 (Sheldrick, 2008)'
_computing_structure_solution 'SIR92 (Altomare, et al., 1994)'
_diffrn_ambient_temperature 113
_diffrn_detector_area_resol_mean 5.814
_diffrn_measured_fraction_theta_full 0.978
_diffrn_measured_fraction_theta_max 0.977
_diffrn_measurement_device_type 'Rigaku XtaLAB P200'
_diffrn_measurement_method \w
_diffrn_radiation_type 'Mo K\a'
_diffrn_radiation_wavelength 0.71075
_diffrn_reflns_av_R_equivalents 0.0377
_diffrn_reflns_Laue_measured_fraction_full 0.978
_diffrn_reflns_Laue_measured_fraction_max 0.977
_diffrn_reflns_limit_h_max 29
_diffrn_reflns_limit_h_min -29
_diffrn_reflns_limit_k_max 25
_diffrn_reflns_limit_k_min -23
_diffrn_reflns_limit_l_max 17
_diffrn_reflns_limit_l_min -17
_diffrn_reflns_number 21727
_diffrn_reflns_point_group_measured_fraction_full 0.978
_diffrn_reflns_point_group_measured_fraction_max 0.977
_diffrn_reflns_theta_full 25.242
_diffrn_reflns_theta_max 27.498
_diffrn_reflns_theta_min 3.099
_diffrn_standards_number 0
_exptl_absorpt_coefficient_mu 1.699
_exptl_absorpt_correction_T_max 0.858
_exptl_absorpt_correction_T_min 0.715
_exptl_absorpt_correction_type multi-scan
_exptl_absorpt_process_details 'REQAB (Rigaku, 1998)'
_exptl_crystal_colour yellow
_exptl_crystal_density_diffrn 1.630
_exptl_crystal_density_method 'not measured'
_exptl_crystal_description block
_exptl_crystal_F_000 2756.00
_exptl_crystal_size_max 0.120
_exptl_crystal_size_mid 0.110
_exptl_crystal_size_min 0.090
_refine_diff_density_max 1.00
_refine_diff_density_min -0.88
_refine_ls_extinction_method none
_refine_ls_goodness_of_fit_ref 1.034
_refine_ls_hydrogen_treatment constr
_refine_ls_number_parameters 362
_refine_ls_number_reflns 6228
_refine_ls_number_restraints 0
_refine_ls_R_factor_all 0.0319
_refine_ls_R_factor_gt 0.0260
_refine_ls_shift/su_max 0.001
_refine_ls_structure_factor_coef Fsqd
_refine_ls_weighting_details 'w = 1/[\s^2^(Fo^2^)+(0.0336P)^2^+11.3785P] where P=(Fo^2^+2Fc^2^)/3'
_refine_ls_weighting_scheme calc
_refine_ls_wR_factor_gt 0.0656
_refine_ls_wR_factor_ref 0.0676
_reflns_number_gt 5451
_reflns_number_total 6228
_reflns_threshold_expression F^2^>2.0\s(F^2^)
_cod_data_source_file cs8b01718_si_001.cif
_cod_data_source_block complex3d
_cod_database_code 4515571
_shelxl_res_file
;
TITL SRS-5086
CELL  0.71075 22.93500 19.62020 13.50950 90.00000 114.14200 90.00000
ZERR  4 0.00300 0.00170 0.00140 0.00000 0.00200 0.00000
LATT 7
SYMM    -X,    +Y, .50-Z
SFAC C H CE N O
UNIT 196 264 8 44 68
L.S. 20
FMAP 2
PLAN -10
WPDB -2
HTAB
BOND $H
CONF
LIST 4
TEMP -160.0
ACTA
SIZE 0.120 0.110 0.090
WGHT    0.033600   11.378500
FVAR       0.06398
CE1   3    0.202947    0.203481    0.079236    11.00000    0.01174    0.01046 =
         0.01239   -0.00040    0.00557    0.00002
O1    5    0.279958    0.120782    0.155845    11.00000    0.01549    0.01725 =
         0.01890   -0.00069    0.00344    0.00241
O2    5    0.218230    0.204604   -0.090160    11.00000    0.01256    0.01413 =
         0.01381   -0.00200    0.00504   -0.00176
O3    5    0.342417    0.014487    0.134790    11.00000    0.02378    0.02019 =
         0.03629    0.00062    0.01492    0.00744
O4    5    0.230451    0.085915   -0.174557    11.00000    0.02167    0.01590 =
         0.02142   -0.00454    0.01067    0.00150
O5    5    0.154736    0.131546    0.193704    11.00000    0.01901    0.03071 =
         0.01795    0.00481    0.00585   -0.00279
O6    5    0.082175    0.185266    0.060272    11.00000    0.01860    0.01811 =
         0.02800    0.00656    0.00976    0.00329
O7    5    0.056151    0.096177    0.129603    11.00000    0.02593    0.03488 =
         0.04050    0.00758    0.01429   -0.01302
O8    5    0.152136    0.095735   -0.015998    11.00000    0.02044    0.01430 =
         0.01973   -0.00317    0.00864   -0.00342
O9    5    0.009913    0.359878    0.296740    10.50000    0.04327    0.02425 =
         0.04198   -0.00674    0.00796   -0.01642
N1    4    0.267398    0.225598    0.291909    11.00000    0.02194    0.01819 =
         0.01497   -0.00161    0.00927   -0.00452
N2    4    0.168634    0.313458    0.155442    11.00000    0.01904    0.01671 =
         0.02127   -0.00215    0.01249   -0.00042
AFIX  13
H2    2    0.201438    0.349016    0.163064    11.00000   -1.20000
AFIX   0
N3    4    0.124587    0.289619   -0.068309    11.00000    0.01649    0.01452 =
         0.02180    0.00221    0.01044    0.00096
N4    4    0.096571    0.136681    0.127701    11.00000    0.01889    0.02116 =
         0.02069    0.00092    0.01062   -0.00233
N5    4    0.145361   -0.015467   -0.062376    11.00000    0.02623    0.01497 =
         0.01872   -0.00187    0.00742   -0.00359
N6    4    0.000000    0.249171    0.250000    10.50000    0.05221    0.01726 =
         0.03206    0.00000    0.02416    0.00000
C1    1    0.332442    0.105694    0.238485    11.00000    0.01270    0.01930 =
         0.02033    0.00737    0.00649   -0.00111
C2    1    0.369728    0.049232    0.230693    11.00000    0.01874    0.01928 =
         0.02840    0.00941    0.01220    0.00148
C3    1    0.427468    0.033089    0.313976    11.00000    0.01731    0.02607 =
         0.04087    0.01734    0.01427    0.00599
AFIX  43
H3    2    0.451895   -0.004055    0.306383    11.00000   -1.20000
AFIX   0
C4    1    0.450109    0.071481    0.409811    11.00000    0.01764    0.03939 =
         0.03325    0.01832    0.00480    0.00182
AFIX  43
H4    2    0.490198    0.060807    0.466758    11.00000   -1.20000
AFIX   0
C5    1    0.414382    0.124499    0.421424    11.00000    0.02106    0.03671 =
         0.02041    0.00919    0.00328   -0.00560
AFIX  43
H5    2    0.429923    0.149843    0.487084    11.00000   -1.20000
AFIX   0
C6    1    0.354635    0.142244    0.337246    11.00000    0.01571    0.02396 =
         0.01967    0.00642    0.00475   -0.00291
C7    1    0.319607    0.197544    0.358041    11.00000    0.02200    0.02426 =
         0.01342   -0.00129    0.00542   -0.00840
AFIX  43
H7    2    0.337320    0.215519    0.429590    11.00000   -1.20000
AFIX   0
C8    1    0.243545    0.281847    0.337929    11.00000    0.03392    0.02472 =
         0.01678   -0.00500    0.01342   -0.00338
AFIX  23
H8A   2    0.270502    0.322689    0.346261    11.00000   -1.20000
H8B   2    0.246878    0.268610    0.410769    11.00000   -1.20000
AFIX   0
C9    1    0.174269    0.299195    0.265739    11.00000    0.03299    0.02313 =
         0.02438   -0.00335    0.01905    0.00180
AFIX  23
H9A   2    0.146243    0.260495    0.264336    11.00000   -1.20000
H9B   2    0.160673    0.339568    0.294881    11.00000   -1.20000
AFIX   0
C10   1    0.106811    0.342066    0.081041    11.00000    0.02370    0.01558 =
         0.03083   -0.00226    0.01686    0.00418
AFIX  23
H10A  2    0.098787    0.385711    0.110079    11.00000   -1.20000
H10B  2    0.071838    0.310090    0.073432    11.00000   -1.20000
AFIX   0
C11   1    0.109018    0.353682   -0.028694    11.00000    0.02227    0.01511 =
         0.02819    0.00133    0.01224    0.00552
AFIX  23
H11A  2    0.067080    0.370641   -0.081102    11.00000   -1.20000
H11B  2    0.141712    0.388487   -0.021799    11.00000   -1.20000
AFIX   0
C12   1    0.096579    0.276720   -0.169849    11.00000    0.01192    0.01746 =
         0.02111    0.00419    0.00698    0.00055
AFIX  43
H12   2    0.065953    0.308563   -0.214675    11.00000   -1.20000
AFIX   0
C13   1    0.108816    0.216013   -0.221072    11.00000    0.01639    0.01787 =
         0.01496    0.00067    0.00670   -0.00216
C14   1    0.059358    0.191834   -0.316812    11.00000    0.01629    0.03035 =
         0.01842    0.00153    0.00521   -0.00203
AFIX  43
H14   2    0.020688    0.216957   -0.348635    11.00000   -1.20000
AFIX   0
C15   1    0.066265    0.132319   -0.364915    11.00000    0.02194    0.03653 =
         0.01807   -0.00717    0.00415   -0.00875
AFIX  43
H15   2    0.032593    0.116666   -0.429611    11.00000   -1.20000
AFIX   0
C16   1    0.122759    0.095109   -0.318474    11.00000    0.02650    0.02368 =
         0.01798   -0.00768    0.01029   -0.00715
AFIX  43
H16   2    0.126898    0.053086   -0.349937    11.00000   -1.20000
AFIX   0
C17   1    0.172894    0.119134   -0.226651    11.00000    0.01919    0.01745 =
         0.01654   -0.00081    0.01016   -0.00274
C18   1    0.167899    0.181364   -0.176822    11.00000    0.01413    0.01558 =
         0.01156    0.00002    0.00649   -0.00440
C19   1    0.381907   -0.031524    0.108584    11.00000    0.03576    0.02141 =
         0.06034    0.00143    0.02914    0.01022
AFIX  33
H19A  2    0.356892   -0.053020    0.038434    11.00000   -1.20000
H19B  2    0.417857   -0.006567    0.104448    11.00000   -1.20000
H19C  2    0.398182   -0.066687    0.164813    11.00000   -1.20000
AFIX   0
C20   1    0.239379    0.023949   -0.222188    11.00000    0.03656    0.01880 =
         0.03307   -0.00971    0.01754    0.00109
AFIX  33
H20A  2    0.281777    0.005300   -0.178106    11.00000   -1.20000
H20B  2    0.206572   -0.009050   -0.225417    11.00000   -1.20000
H20C  2    0.235911    0.033099   -0.295707    11.00000   -1.20000
AFIX   0
C21   1    0.177460    0.039493   -0.012608    11.00000    0.02102    0.01899 =
         0.01417    0.00039    0.00789   -0.00515
AFIX  43
H21   2    0.222302    0.035613    0.027867    11.00000   -1.20000
AFIX   0
C22   1    0.076320   -0.013390   -0.126163    11.00000    0.02475    0.02702 =
         0.03312   -0.00593    0.00557   -0.00913
AFIX  33
H22A  2    0.061242   -0.058650   -0.156533    11.00000   -1.20000
H22B  2    0.055015    0.000242   -0.079468    11.00000   -1.20000
H22C  2    0.066402    0.019629   -0.185266    11.00000   -1.20000
AFIX   0
C23   1    0.176999   -0.081086   -0.051268    11.00000    0.04009    0.01666 =
         0.02193   -0.00152    0.01077    0.00140
AFIX  33
H23A  2    0.145735   -0.115433   -0.093665    11.00000   -1.20000
H23B  2    0.210706   -0.077482   -0.077945    11.00000   -1.20000
H23C  2    0.195864   -0.094534    0.025287    11.00000   -1.20000
AFIX   0
C24   1    0.000000    0.316269    0.250000    10.50000    0.29480    0.01375 =
         0.12251    0.00000    0.17209    0.00000
C25   1    0.044866    0.211086    0.340060    11.00000    0.03244    0.07776 =
         0.03333    0.01143    0.00753   -0.01144
AFIX  33
H25A  2    0.037568    0.162191    0.325409    11.00000   -1.20000
H25B  2    0.088502    0.222573    0.350010    11.00000   -1.20000
H25C  2    0.039065    0.222573    0.406054    11.00000   -1.20000
AFIX   0
HKLF 4
 
REM  SRS-5086
REM R1 =  0.0260 for    5451 Fo > 4sig(Fo)  and  0.0319 for all    6228 data
REM    362 parameters refined using      0 restraints
 
END  
     
WGHT      0.0336     11.3782 

REM Instructions for potential hydrogen bonds
EQIV $1 -x+1/2, -y+1/2, -z
HTAB N2 O4_$1
HTAB C10 O6
HTAB C11 O3_$1
EQIV $2 -x+1/2, y-1/2, -z+1/2
HTAB C19 O9_$2
HTAB C21 O1
HTAB C21 O3

REM Highest difference peak  1.003,  deepest hole -0.880,  1-sigma level  0.089
Q1    1   0.1715 -0.0979 -0.1211  11.00000  0.05    0.76
Q2    1   0.1583 -0.1147 -0.0146  11.00000  0.05    0.73
Q3    1   0.2055  0.2022  0.1433  11.00000  0.05    0.68
Q4    1   0.1959  0.2023  0.0174  11.00000  0.05    0.65
Q5    1   0.2272 -0.0749 -0.0041  11.00000  0.05    0.62
Q6    1   0.0598  0.0395 -0.1354  11.00000  0.05    0.58
Q7    1   0.0649 -0.0325 -0.2012  11.00000  0.05    0.57
Q8    1   0.0683  0.1721  0.3046  11.00000  0.05    0.51
Q9    1   0.0580 -0.0473 -0.0797  11.00000  0.05    0.48
Q10   1   0.0558  0.3247  0.3587  11.00000  0.05    0.42
;

loop_
_symmetry_equiv_pos_site_id
_space_group_symop_operation_xyz
1 +X,+Y,+Z
2 -X,+Y,1/2-Z
3 -X,-Y,-Z
4 +X,-Y,1/2+Z
5 1/2+X,1/2+Y,+Z
6 1/2-X,1/2+Y,1/2-Z
7 1/2-X,1/2-Y,-Z
8 1/2+X,1/2-Y,1/2+Z

loop_
_atom_site_label
_atom_site_type_symbol
_atom_site_fract_x
_atom_site_fract_y
_atom_site_fract_z
_atom_site_U_iso_or_equiv
_atom_site_adp_type
_atom_site_occupancy
_atom_site_site_symmetry_multiplicity
_atom_site_calc_flag
_atom_site_refinement_flags
Ce1 Ce 0.20295(2) 0.20348(2) 0.07924(2) 0.01132(5) Uani 1 8 d .
O1 O 0.27996(8) 0.12078(9) 0.15585(14) 0.0184(4) Uani 1 8 d .
O2 O 0.21823(8) 0.20460(8) -0.09016(13) 0.0136(3) Uani 1 8 d .
O3 O 0.34242(9) 0.01449(10) 0.13479(16) 0.0259(4) Uani 1 8 d .
O4 O 0.23045(8) 0.08591(9) -0.17456(14) 0.0191(4) Uani 1 8 d .
O5 O 0.15474(9) 0.13155(10) 0.19370(14) 0.0231(4) Uani 1 8 d .
O6 O 0.08217(9) 0.18527(9) 0.06027(16) 0.0215(4) Uani 1 8 d .
O7 O 0.05615(10) 0.09618(11) 0.12960(18) 0.0335(5) Uani 1 8 d .
O8 O 0.15214(8) 0.09573(9) -0.01600(14) 0.0180(4) Uani 1 8 d .
O9 O 0.0099(2) 0.3599(2) 0.2967(4) 0.0396(11) Uani 0.5 8 d .
N1 N 0.26740(10) 0.22560(11) 0.29191(16) 0.0178(4) Uani 1 8 d .
N2 N 0.16863(10) 0.31346(11) 0.15544(17) 0.0176(4) Uani 1 8 d .
N3 N 0.12459(10) 0.28962(10) -0.06831(18) 0.0167(4) Uani 1 8 d .
N4 N 0.09657(10) 0.13668(11) 0.12770(17) 0.0194(4) Uani 1 8 d .
N5 N 0.14536(11) -0.01547(11) -0.06238(17) 0.0206(5) Uani 1 8 d .
N6 N 0.0 0.24917(17) 0.25 0.0316(8) Uani 1 4 d .
C1 C 0.33244(11) 0.10569(13) 0.2385(2) 0.0175(5) Uani 1 8 d .
C2 C 0.36973(12) 0.04923(14) 0.2307(2) 0.0213(5) Uani 1 8 d .
C3 C 0.42747(13) 0.03309(15) 0.3140(3) 0.0273(6) Uani 1 8 d .
C4 C 0.45011(14) 0.07148(16) 0.4098(3) 0.0319(7) Uani 1 8 d .
C5 C 0.41438(13) 0.12450(16) 0.4214(2) 0.0278(6) Uani 1 8 d .
C6 C 0.35463(12) 0.14224(14) 0.3372(2) 0.0206(5) Uani 1 8 d .
C7 C 0.31961(13) 0.19754(13) 0.3580(2) 0.0205(5) Uani 1 8 d .
C8 C 0.24354(14) 0.28185(14) 0.3379(2) 0.0241(6) Uani 1 8 d .
C9 C 0.17427(15) 0.29920(14) 0.2657(2) 0.0244(6) Uani 1 8 d .
C10 C 0.10681(13) 0.34207(13) 0.0810(2) 0.0215(5) Uani 1 8 d .
C11 C 0.10902(13) 0.35368(13) -0.0287(2) 0.0212(5) Uani 1 8 d .
C12 C 0.09658(12) 0.27672(13) -0.1699(2) 0.0168(5) Uani 1 8 d .
C13 C 0.10882(12) 0.21601(13) -0.2211(2) 0.0163(5) Uani 1 8 d .
C14 C 0.05936(13) 0.19183(15) -0.3168(2) 0.0223(6) Uani 1 8 d .
C15 C 0.06627(13) 0.13232(16) -0.3649(2) 0.0268(6) Uani 1 8 d .
C16 C 0.12276(13) 0.09511(14) -0.3185(2) 0.0223(5) Uani 1 8 d .
C17 C 0.17289(12) 0.11913(13) -0.22665(19) 0.0168(5) Uani 1 8 d .
C18 C 0.16790(11) 0.18136(12) -0.17682(18) 0.0134(4) Uani 1 8 d .
C19 C 0.38191(16) -0.03152(15) 0.1086(3) 0.0361(7) Uani 1 8 d .
C20 C 0.23938(15) 0.02395(14) -0.2222(3) 0.0284(6) Uani 1 8 d .
C21 C 0.17746(12) 0.03949(13) -0.01261(19) 0.0178(5) Uani 1 8 d .
C22 C 0.07632(14) -0.01339(16) -0.1262(3) 0.0303(6) Uani 1 8 d .
C23 C 0.17700(15) -0.08109(14) -0.0513(2) 0.0269(6) Uani 1 8 d .
C24 C 0.0 0.3163(3) 0.25 0.115(4) Uani 1 4 d .
C25 C 0.04487(17) 0.2111(2) 0.3401(3) 0.0498(10) Uani 1 8 d .
H2 H 0.20144 0.34902 0.16306 0.0235 Uani 1 8 calc R
H3 H 0.45189 -0.00406 0.30638 0.0354 Uani 1 8 calc R
H4 H 0.4902 0.06081 0.46676 0.0408 Uani 1 8 calc R
H5 H 0.42992 0.14984 0.48708 0.0358 Uani 1 8 calc R
H7 H 0.33732 0.21552 0.42959 0.0264 Uani 1 8 calc R
H8A H 0.2705 0.32269 0.34626 0.0306 Uani 1 8 calc R
H8B H 0.24688 0.26861 0.41077 0.0306 Uani 1 8 calc R
H9A H 0.14624 0.26049 0.26434 0.0318 Uani 1 8 calc R
H9B H 0.16067 0.33957 0.29488 0.0318 Uani 1 8 calc R
H10A H 0.09879 0.38571 0.11008 0.0279 Uani 1 8 calc R
H10B H 0.07184 0.31009 0.07343 0.0279 Uani 1 8 calc R
H11A H 0.06708 0.37064 -0.0811 0.0282 Uani 1 8 calc R
H11B H 0.14171 0.38849 -0.0218 0.0282 Uani 1 8 calc R
H12 H 0.06595 0.30856 -0.21467 0.0232 Uani 1 8 calc R
H14 H 0.02069 0.21696 -0.34863 0.0289 Uani 1 8 calc R
H15 H 0.03259 0.11667 -0.42961 0.0362 Uani 1 8 calc R
H16 H 0.1269 0.05309 -0.34994 0.0297 Uani 1 8 calc R
H19A H 0.35689 -0.05302 0.03843 0.0433 Uiso 1 8 calc R
H19B H 0.41786 -0.00657 0.10445 0.0433 Uiso 1 8 calc R
H19C H 0.39818 -0.06669 0.16481 0.0433 Uiso 1 8 calc R
H20A H 0.28178 0.0053 -0.17811 0.0341 Uiso 1 8 calc R
H20B H 0.20657 -0.00905 -0.22542 0.0341 Uiso 1 8 calc R
H20C H 0.23591 0.0331 -0.29571 0.0341 Uiso 1 8 calc R
H21 H 0.2223 0.03561 0.02787 0.0235 Uani 1 8 calc R
H22A H 0.06124 -0.05865 -0.15653 0.0398 Uani 1 8 calc R
H22B H 0.05501 0.00024 -0.07947 0.0398 Uani 1 8 calc R
H22C H 0.0664 0.01963 -0.18527 0.0398 Uani 1 8 calc R
H23A H 0.14574 -0.11543 -0.09367 0.0360 Uani 1 8 calc R
H23B H 0.21071 -0.07748 -0.07794 0.0360 Uani 1 8 calc R
H23C H 0.19586 -0.09453 0.02529 0.0360 Uani 1 8 calc R
H25A H 0.03757 0.16219 0.32541 0.0597 Uiso 1 8 calc R
H25B H 0.0885 0.22257 0.35001 0.0597 Uiso 1 8 calc R
H25C H 0.03907 0.22257 0.40605 0.0597 Uiso 1 8 calc R

loop_
_atom_site_aniso_label
_atom_site_aniso_U_11
_atom_site_aniso_U_22
_atom_site_aniso_U_33
_atom_site_aniso_U_12
_atom_site_aniso_U_13
_atom_site_aniso_U_23
Ce1 0.01174(8) 0.01046(8) 0.01239(7) 0.00002(5) 0.00557(5) -0.00040(5)
O1 0.0155(8) 0.0173(9) 0.0189(8) 0.0024(7) 0.0034(7) -0.0007(7)
O2 0.0126(8) 0.0141(8) 0.0138(8) -0.0018(7) 0.0050(6) -0.0020(6)
O3 0.0238(10) 0.0202(10) 0.0363(11) 0.0074(8) 0.0149(9) 0.0006(8)
O4 0.0217(9) 0.0159(9) 0.0214(9) 0.0015(7) 0.0107(7) -0.0045(7)
O5 0.0190(9) 0.0307(11) 0.0180(9) -0.0028(8) 0.0059(7) 0.0048(8)
O6 0.0186(9) 0.0181(9) 0.0280(10) 0.0033(8) 0.0098(8) 0.0066(8)
O7 0.0259(10) 0.0349(12) 0.0405(12) -0.0130(9) 0.0143(9) 0.0076(10)
O8 0.0204(9) 0.0143(9) 0.0197(9) -0.0034(7) 0.0086(7) -0.0032(7)
O9 0.043(3) 0.024(2) 0.042(2) -0.016(2) 0.008(2) -0.0067(19)
N1 0.0219(11) 0.0182(10) 0.0150(10) -0.0045(9) 0.0093(9) -0.0016(8)
N2 0.0190(11) 0.0167(10) 0.0213(11) -0.0004(9) 0.0125(9) -0.0022(8)
N3 0.0165(10) 0.0145(10) 0.0218(11) 0.0010(8) 0.0104(9) 0.0022(8)
N4 0.0189(11) 0.0212(11) 0.0207(11) -0.0023(9) 0.0106(9) 0.0009(9)
N5 0.0262(11) 0.0150(10) 0.0187(10) -0.0036(9) 0.0074(9) -0.0019(8)
N6 0.052(2) 0.0173(16) 0.0321(19) 0.0000 0.0242(18) 0.0000
C1 0.0127(11) 0.0193(12) 0.0203(12) -0.0011(10) 0.0065(9) 0.0074(10)
C2 0.0187(12) 0.0193(13) 0.0284(13) 0.0015(11) 0.0122(11) 0.0094(11)
C3 0.0173(13) 0.0261(15) 0.0409(16) 0.0060(11) 0.0143(12) 0.0173(13)
C4 0.0176(13) 0.0394(18) 0.0333(16) 0.0018(13) 0.0048(12) 0.0183(14)
C5 0.0211(13) 0.0367(17) 0.0204(13) -0.0056(12) 0.0033(11) 0.0092(12)
C6 0.0157(12) 0.0240(13) 0.0197(12) -0.0029(11) 0.0047(10) 0.0064(10)
C7 0.0220(13) 0.0243(14) 0.0134(11) -0.0084(11) 0.0054(10) -0.0013(10)
C8 0.0339(15) 0.0247(14) 0.0168(12) -0.0034(12) 0.0134(11) -0.0050(10)
C9 0.0330(15) 0.0231(14) 0.0244(13) 0.0018(12) 0.0191(12) -0.0034(11)
C10 0.0237(13) 0.0156(12) 0.0308(14) 0.0042(11) 0.0169(11) -0.0023(11)
C11 0.0223(13) 0.0151(12) 0.0282(13) 0.0055(11) 0.0122(11) 0.0013(10)
C12 0.0119(11) 0.0175(12) 0.0211(12) 0.0006(10) 0.0070(9) 0.0042(10)
C13 0.0164(12) 0.0179(12) 0.0150(11) -0.0022(10) 0.0067(10) 0.0007(9)
C14 0.0163(12) 0.0303(15) 0.0184(12) -0.0020(11) 0.0052(10) 0.0015(11)
C15 0.0219(13) 0.0365(16) 0.0181(12) -0.0088(12) 0.0042(11) -0.0072(11)
C16 0.0265(14) 0.0237(14) 0.0180(12) -0.0072(11) 0.0103(11) -0.0077(10)
C17 0.0192(12) 0.0175(12) 0.0165(11) -0.0027(10) 0.0102(10) -0.0008(10)
C18 0.0141(11) 0.0156(11) 0.0116(10) -0.0044(9) 0.0065(9) 0.0000(9)
C19 0.0358(17) 0.0214(14) 0.060(2) 0.0102(14) 0.0291(16) 0.0014(14)
C20 0.0366(16) 0.0188(13) 0.0331(15) 0.0011(12) 0.0175(13) -0.0097(12)
C21 0.0210(12) 0.0190(12) 0.0142(11) -0.0052(11) 0.0079(10) 0.0004(10)
C22 0.0248(14) 0.0270(15) 0.0331(15) -0.0091(13) 0.0056(12) -0.0059(12)
C23 0.0401(17) 0.0167(13) 0.0219(13) 0.0014(12) 0.0108(12) -0.0015(11)
C24 0.295(14) 0.014(2) 0.123(7) 0.0000 0.172(9) 0.0000
C25 0.0324(18) 0.078(3) 0.0333(18) -0.0114(18) 0.0075(14) 0.0114(18)
H2 0.0208 0.0208 0.0208 0.0000 0.0000 0.0000
H3 0.0312 0.0312 0.0312 0.0000 0.0000 0.0000
H4 0.0360 0.0360 0.0360 0.0000 0.0000 0.0000
H5 0.0316 0.0316 0.0316 0.0000 0.0000 0.0000
H7 0.0232 0.0232 0.0232 0.0000 0.0000 0.0000
H8A 0.0270 0.0270 0.0270 0.0000 0.0000 0.0000
H8B 0.0270 0.0270 0.0270 0.0000 0.0000 0.0000
H9A 0.0280 0.0280 0.0280 0.0000 0.0000 0.0000
H9B 0.0280 0.0280 0.0280 0.0000 0.0000 0.0000
H10A 0.0246 0.0246 0.0246 0.0000 0.0000 0.0000
H10B 0.0246 0.0246 0.0246 0.0000 0.0000 0.0000
H11A 0.0248 0.0248 0.0248 0.0000 0.0000 0.0000
H11B 0.0248 0.0248 0.0248 0.0000 0.0000 0.0000
H12 0.0204 0.0204 0.0204 0.0000 0.0000 0.0000
H14 0.0255 0.0255 0.0255 0.0000 0.0000 0.0000
H15 0.0319 0.0319 0.0319 0.0000 0.0000 0.0000
H16 0.0262 0.0262 0.0262 0.0000 0.0000 0.0000
H21 0.0207 0.0207 0.0207 0.0000 0.0000 0.0000
H22A 0.0351 0.0351 0.0351 0.0000 0.0000 0.0000
H22B 0.0351 0.0351 0.0351 0.0000 0.0000 0.0000
H22C 0.0351 0.0351 0.0351 0.0000 0.0000 0.0000
H23A 0.0318 0.0318 0.0318 0.0000 0.0000 0.0000
H23B 0.0318 0.0318 0.0318 0.0000 0.0000 0.0000
H23C 0.0318 0.0318 0.0318 0.0000 0.0000 0.0000

loop_
_atom_type_symbol
_atom_type_description
_atom_type_scat_dispersion_real
_atom_type_scat_dispersion_imag
_atom_type_scat_source
C C 0.0033 0.0016
;
International Tables for Crystallography
(Vol. C, Tables 4.2.6.8 and 6.1.1.4)
;
H H 0.0000 0.0000
;
International Tables for Crystallography
(Vol. C, Table 6.1.1.4)
;
Ce Ce -0.2486 2.6331
;
International Tables for Crystallography
(Vol. C, Tables 4.2.6.8 and 6.1.1.4)
;
N N 0.0061 0.0033
;
International Tables for Crystallography
(Vol. C, Tables 4.2.6.8 and 6.1.1.4)
;
O O 0.0106 0.0060
;
International Tables for Crystallography
(Vol. C, Tables 4.2.6.8 and 6.1.1.4)
;

loop_
_geom_angle_atom_site_label_1
_geom_angle_atom_site_label_2
_geom_angle_atom_site_label_3
_geom_angle
_geom_angle_publ_flag
_geom_angle_site_symmetry_1
_geom_angle_site_symmetry_3
O1 Ce1 O2 92.84(7) yes . .
O1 Ce1 O2 94.47(6) yes . 7_555
O1 Ce1 O5 77.82(7) yes . .
O1 Ce1 O6 121.12(6) yes . .
O1 Ce1 O8 75.32(6) yes . .
O1 Ce1 N1 69.33(7) yes . .
O1 Ce1 N2 133.93(6) yes . .
O1 Ce1 N3 159.66(8) yes . .
O2 Ce1 O2 71.02(6) yes . 7_555
O2 Ce1 O5 143.43(6) yes . .
O2 Ce1 O6 116.44(6) yes . .
O2 Ce1 O8 75.04(6) yes . .
O2 Ce1 N1 140.68(7) yes . .
O2 Ce1 N2 122.31(7) yes . .
O2 Ce1 N3 66.87(7) yes . .
O2 Ce1 O5 144.12(5) yes 7_555 .
O2 Ce1 O6 141.78(6) yes 7_555 .
O2 Ce1 O8 143.98(7) yes 7_555 .
O2 Ce1 N1 75.67(6) yes 7_555 .
O2 Ce1 N2 73.34(7) yes 7_555 .
O2 Ce1 N3 80.68(6) yes 7_555 .
O5 Ce1 O6 47.71(6) yes . .
O5 Ce1 O8 68.39(6) yes . .
O5 Ce1 N1 68.80(6) yes . .
O5 Ce1 N2 86.89(7) yes . .
O5 Ce1 N3 117.34(7) yes . .
O6 Ce1 O8 66.12(6) yes . .
O6 Ce1 N1 102.61(7) yes . .
O6 Ce1 N2 71.81(6) yes . .
O6 Ce1 N3 70.22(7) yes . .
O8 Ce1 N1 128.77(6) yes . .
O8 Ce1 N2 137.68(7) yes . .
O8 Ce1 N3 96.96(6) yes . .
N1 Ce1 N2 64.62(6) yes . .
N1 Ce1 N3 127.35(7) yes . .
N2 Ce1 N3 63.75(7) yes . .
Ce1 O1 C1 144.74(17) yes . .
Ce1 O2 Ce1 108.98(6) yes . 7_555
Ce1 O2 C18 114.22(17) yes . .
Ce1 O2 C18 129.44(16) yes 7_555 .
C2 O3 C19 117.4(2) yes . .
C17 O4 C20 117.12(18) yes . .
Ce1 O5 N4 96.75(15) yes . .
Ce1 O6 N4 94.35(14) yes . .
Ce1 O8 C21 128.39(14) yes . .
O9 O9 C24 56.0(4) yes 2_555 .
Ce1 N1 C7 128.61(19) yes . .
Ce1 N1 C8 115.86(13) yes . .
C7 N1 C8 115.3(2) yes . .
Ce1 N2 C9 108.82(16) yes . .
Ce1 N2 C10 113.69(15) yes . .
C9 N2 C10 115.2(3) yes . .
Ce1 N3 C11 117.39(15) yes . .
Ce1 N3 C12 124.37(17) yes . .
C11 N3 C12 118.1(2) yes . .
O5 N4 O6 117.1(2) yes . .
O5 N4 O7 121.3(2) yes . .
O6 N4 O7 121.67(19) yes . .
C21 N5 C22 121.3(2) yes . .
C21 N5 C23 121.2(2) yes . .
C22 N5 C23 117.4(2) yes . .
C24 N6 C25 121.3(2) yes . .
C24 N6 C25 121.3(2) yes . 2_555
C25 N6 C25 117.5(3) yes . 2_555
O1 C1 C2 119.1(2) yes . .
O1 C1 C6 123.1(2) yes . .
C2 C1 C6 117.9(2) yes . .
O3 C2 C1 113.57(19) yes . .
O3 C2 C3 125.0(3) yes . .
C1 C2 C3 121.4(3) yes . .
C2 C3 C4 120.0(3) yes . .
C3 C4 C5 120.0(2) yes . .
C4 C5 C6 121.3(3) yes . .
C1 C6 C5 119.2(3) yes . .
C1 C6 C7 123.4(2) yes . .
C5 C6 C7 117.4(2) yes . .
N1 C7 C6 128.3(2) yes . .
N1 C8 C9 111.5(2) yes . .
N2 C9 C8 109.1(3) yes . .
N2 C10 C11 108.4(3) yes . .
N3 C11 C10 109.7(2) yes . .
N3 C12 C13 124.0(2) yes . .
C12 C13 C14 118.1(2) yes . .
C12 C13 C18 121.9(2) yes . .
C14 C13 C18 120.0(2) yes . .
C13 C14 C15 120.9(2) yes . .
C14 C15 C16 119.8(2) yes . .
C15 C16 C17 120.3(3) yes . .
O4 C17 C16 124.5(2) yes . .
O4 C17 C18 114.20(18) yes . .
C16 C17 C18 121.2(2) yes . .
O2 C18 C13 122.6(2) yes . .
O2 C18 C17 119.8(2) yes . .
C13 C18 C17 117.54(19) yes . .
O8 C21 N5 123.5(2) yes . .
O9 C24 O9 68.0(5) yes . 2_555
O9 C24 N6 146.0(3) yes . .
O9 C24 N6 146.0(3) yes 2_555 .
Ce1 N2 H2 106.140 no . .
C9 N2 H2 106.145 no . .
C10 N2 H2 106.147 no . .
C2 C3 H3 119.994 no . .
C4 C3 H3 120.016 no . .
C3 C4 H4 120.000 no . .
C5 C4 H4 119.991 no . .
C4 C5 H5 119.334 no . .
C6 C5 H5 119.337 no . .
N1 C7 H7 115.860 no . .
C6 C7 H7 115.879 no . .
N1 C8 H8A 109.321 no . .
N1 C8 H8B 109.324 no . .
C9 C8 H8A 109.331 no . .
C9 C8 H8B 109.344 no . .
H8A C8 H8B 107.974 no . .
N2 C9 H9A 109.852 no . .
N2 C9 H9B 109.855 no . .
C8 C9 H9A 109.849 no . .
C8 C9 H9B 109.858 no . .
H9A C9 H9B 108.275 no . .
N2 C10 H10A 110.011 no . .
N2 C10 H10B 110.008 no . .
C11 C10 H10A 110.022 no . .
C11 C10 H10B 110.013 no . .
H10A C10 H10B 108.385 no . .
N3 C11 H11A 109.723 no . .
N3 C11 H11B 109.726 no . .
C10 C11 H11A 109.720 no . .
C10 C11 H11B 109.725 no . .
H11A C11 H11B 108.196 no . .
N3 C12 H12 117.990 no . .
C13 C12 H12 117.997 no . .
C13 C14 H14 119.524 no . .
C15 C14 H14 119.536 no . .
C14 C15 H15 120.077 no . .
C16 C15 H15 120.101 no . .
C15 C16 H16 119.870 no . .
C17 C16 H16 119.874 no . .
O3 C19 H19A 109.469 no . .
O3 C19 H19B 109.477 no . .
O3 C19 H19C 109.467 no . .
H19A C19 H19B 109.481 no . .
H19A C19 H19C 109.461 no . .
H19B C19 H19C 109.473 no . .
O4 C20 H20A 109.475 no . .
O4 C20 H20B 109.467 no . .
O4 C20 H20C 109.473 no . .
H20A C20 H20B 109.473 no . .
H20A C20 H20C 109.470 no . .
H20B C20 H20C 109.469 no . .
O8 C21 H21 118.250 no . .
N5 C21 H21 118.256 no . .
N5 C22 H22A 109.470 no . .
N5 C22 H22B 109.481 no . .
N5 C22 H22C 109.473 no . .
H22A C22 H22B 109.463 no . .
H22A C22 H22C 109.469 no . .
H22B C22 H22C 109.472 no . .
N5 C23 H23A 109.468 no . .
N5 C23 H23B 109.466 no . .
N5 C23 H23C 109.460 no . .
H23A C23 H23B 109.476 no . .
H23A C23 H23C 109.482 no . .
H23B C23 H23C 109.476 no . .
N6 C25 H25A 109.468 no . .
N6 C25 H25B 109.480 no . .
N6 C25 H25C 109.476 no . .
H25A C25 H25B 109.466 no . .
H25A C25 H25C 109.462 no . .
H25B C25 H25C 109.474 no . .

loop_
_geom_bond_atom_site_label_1
_geom_bond_atom_site_label_2
_geom_bond_distance
_geom_bond_publ_flag
_geom_bond_site_symmetry_2
Ce1 O1 2.3083(17) yes .
Ce1 O2 2.453(2) yes .
Ce1 O2 2.5148(18) yes 7_555
Ce1 O5 2.646(2) yes .
Ce1 O6 2.699(2) yes .
Ce1 O8 2.5013(17) yes .
Ce1 N1 2.6747(19) yes .
Ce1 N2 2.645(2) yes .
Ce1 N3 2.6701(19) yes .
O1 C1 1.298(3) yes .
O2 C18 1.344(2) yes .
O3 C2 1.368(3) yes .
O3 C19 1.422(4) yes .
O4 C17 1.379(3) yes .
O4 C20 1.429(4) yes .
O5 N4 1.270(3) yes .
O6 N4 1.266(3) yes .
O7 N4 1.229(3) yes .
O8 C21 1.239(3) yes .
O9 O9 1.154(6) yes 2_555
O9 C24 1.032(7) yes .
N1 C7 1.288(3) yes .
N1 C8 1.477(4) yes .
N2 C9 1.469(4) yes .
N2 C10 1.473(3) yes .
N3 C11 1.466(4) yes .
N3 C12 1.280(3) yes .
N5 C21 1.324(3) yes .
N5 C22 1.461(3) yes .
N5 C23 1.455(4) yes .
N6 C24 1.317(7) yes .
N6 C25 1.440(4) yes .
N6 C25 1.440(4) yes 2_555
C1 C2 1.429(4) yes .
C1 C6 1.413(4) yes .
C2 C3 1.379(3) yes .
C3 C4 1.401(4) yes .
C4 C5 1.372(5) yes .
C5 C6 1.420(3) yes .
C6 C7 1.444(4) yes .
C8 C9 1.524(4) yes .
C10 C11 1.521(5) yes .
C12 C13 1.461(4) yes .
C13 C14 1.409(3) yes .
C13 C18 1.412(3) yes .
C14 C15 1.377(4) yes .
C15 C16 1.393(4) yes .
C16 C17 1.384(3) yes .
C17 C18 1.421(4) yes .
N2 H2 1.000 no .
C3 H3 0.950 no .
C4 H4 0.950 no .
C5 H5 0.950 no .
C7 H7 0.950 no .
C8 H8A 0.990 no .
C8 H8B 0.990 no .
C9 H9A 0.990 no .
C9 H9B 0.990 no .
C10 H10A 0.990 no .
C10 H10B 0.990 no .
C11 H11A 0.990 no .
C11 H11B 0.990 no .
C12 H12 0.950 no .
C14 H14 0.950 no .
C15 H15 0.950 no .
C16 H16 0.950 no .
C19 H19A 0.980 no .
C19 H19B 0.980 no .
C19 H19C 0.980 no .
C20 H20A 0.980 no .
C20 H20B 0.980 no .
C20 H20C 0.980 no .
C21 H21 0.950 no .
C22 H22A 0.980 no .
C22 H22B 0.980 no .
C22 H22C 0.980 no .
C23 H23A 0.980 no .
C23 H23B 0.980 no .
C23 H23C 0.980 no .
C25 H25A 0.980 no .
C25 H25B 0.980 no .
C25 H25C 0.980 no .

loop_
_geom_contact_atom_site_label_1
_geom_contact_atom_site_label_2
_geom_contact_distance
_geom_contact_publ_flag
_geom_contact_site_symmetry_2
O1 O3 2.611(3) no .
O1 N3 3.376(3) no 7_555
O1 C7 2.920(3) no .
O1 C12 3.415(3) no 7_555
O1 C21 2.979(3) no .
O2 O4 2.658(3) no .
O2 C12 2.914(3) no .
O3 C11 3.360(4) no 7_555
O3 C21 3.515(3) no .
O4 O8 3.316(3) no .
O4 N2 2.972(3) no 7_555
O4 N5 3.533(3) no .
O4 C21 3.044(4) no .
O5 C9 3.407(3) no .
O5 C21 3.534(4) no .
O6 C9 3.517(3) no .
O6 C10 3.120(3) no .
O7 O8 3.501(4) no .
O8 N4 2.839(3) no .
O8 C13 3.461(3) no .
O8 C17 3.105(4) no .
O8 C18 2.884(3) no .
O8 C22 2.776(3) no .
O8 C23 3.579(3) no .
O9 C25 3.021(6) no .
O9 C25 3.408(6) no 2_555
N1 C1 3.027(4) no .
N1 C13 3.537(4) no 7_555
N1 C17 3.595(4) no 7_555
N1 C18 3.137(4) no 7_555
N3 C1 3.511(4) no 7_555
N3 C18 2.973(4) no .
C1 C4 2.825(3) no .
C1 C12 3.173(4) no 7_555
C2 C5 2.777(4) no .
C2 C11 3.522(4) no 7_555
C3 C6 2.812(4) no .
C3 C19 2.833(5) no .
C6 C12 3.311(4) no 7_555
C6 C13 3.461(4) no 7_555
C7 C13 3.388(4) no 7_555
C7 C18 3.506(4) no 7_555
C8 C17 3.473(5) no 7_555
C10 C12 3.541(4) no .
C13 C16 2.794(4) no .
C14 C17 2.776(4) no .
C15 C18 2.823(3) no .
C16 C20 2.819(4) no .
C17 C21 3.251(4) no .
C18 C21 3.510(4) no .
O1 C20 3.591(4) no 4_555
O5 C20 3.544(3) no 4_555
O5 C23 3.416(4) no 4_555
O6 C14 3.555(3) no 2_554
O6 C15 3.505(3) no 2_554
O7 C15 3.600(3) no 2_554
O7 C22 3.429(4) no 3_555
O7 C22 3.534(4) no 4_555
O7 C25 3.376(5) no 2_555
O9 C5 3.493(5) no 7_556
O9 C19 3.120(5) no 6_555
C1 C20 3.498(4) no 4_555
C5 O9 3.493(5) no 7_556
C5 C19 3.437(5) no 4_555
C14 O6 3.555(3) no 2_554
C15 O6 3.505(3) no 2_554
C15 O7 3.600(3) no 2_554
C19 O9 3.120(5) no 6_545
C19 C5 3.437(5) no 4_554
C20 O1 3.591(4) no 4_554
C20 O5 3.544(3) no 4_554
C20 C1 3.498(4) no 4_554
C22 O7 3.429(4) no 3_555
C22 O7 3.534(4) no 4_554
C23 O5 3.416(4) no 4_554
C25 O7 3.376(5) no 2_555
Ce1 H9A 3.4433 no .
Ce1 H21 3.4320 no .
O1 H11B 3.0334 no 7_555
O1 H12 3.5701 no 7_555
O1 H21 2.3791 no .
O2 H2 2.6373 no 7_555
O2 H11B 3.4595 no 7_555
O3 H3 2.6550 no .
O3 H11A 3.3385 no 7_555
O3 H11B 2.5574 no 7_555
O3 H21 2.5676 no .
O4 H2 1.9738 no 7_555
O4 H8A 2.9250 no 7_555
O4 H11B 3.0860 no 7_555
O4 H16 2.6581 no .
O4 H21 2.9843 no .
O4 H23B 3.5593 no .
O5 H9A 2.7388 no .
O6 H9A 2.9367 no .
O6 H10B 2.4738 no .
O7 H22B 3.3854 no .
O8 H22B 2.7650 no .
O8 H22C 2.7653 no .
O9 H25B 3.1565 no .
O9 H25B 3.5528 no 2_555
O9 H25C 3.0130 no .
N1 H2 3.0047 no .
N1 H9A 2.7354 no .
N1 H9B 3.3278 no .
N2 H8A 2.6852 no .
N2 H8B 3.2908 no .
N2 H11A 3.2873 no .
N2 H11B 2.6594 no .
N3 H2 3.1190 no .
N3 H10A 3.2983 no .
N3 H10B 2.6808 no .
N4 H9A 2.9809 no .
N4 H10B 3.4778 no .
N5 H20B 3.0606 no .
N6 H25A 1.9936 no 2_555
N6 H25B 1.9936 no 2_555
N6 H25C 1.9936 no 2_555
C1 H3 3.3057 no .
C1 H5 3.2993 no .
C1 H7 3.3294 no .
C1 H11B 3.2177 no 7_555
C1 H12 2.9964 no 7_555
C1 H21 3.2386 no .
C2 H4 3.2632 no .
C2 H11A 3.3244 no 7_555
C2 H11B 2.9866 no 7_555
C2 H12 3.2046 no 7_555
C2 H19A 3.1987 no .
C2 H19B 2.6202 no .
C2 H19C 2.6202 no .
C2 H21 3.3814 no .
C3 H5 3.2575 no .
C3 H12 3.4119 no 7_555
C3 H19B 2.8559 no .
C3 H19C 2.6903 no .
C4 H12 3.4396 no 7_555
C5 H3 3.2575 no .
C5 H7 2.5465 no .
C5 H12 3.2803 no 7_555
C6 H4 3.2911 no .
C6 H12 3.0756 no 7_555
C7 H5 2.5900 no .
C7 H8A 2.6789 no .
C7 H8B 2.4912 no .
C8 H2 2.5267 no .
C8 H7 2.3821 no .
C9 H10A 2.7059 no .
C9 H10B 2.7059 no .
C10 H9A 2.7713 no .
C10 H9B 2.6372 no .
C11 H2 2.5923 no .
C11 H12 2.4580 no .
C11 H19B 3.1480 no 7_555
C12 H11A 2.4402 no .
C12 H11B 2.8613 no .
C12 H14 2.6075 no .
C13 H15 3.2808 no .
C14 H12 2.6460 no .
C14 H16 3.2522 no .
C15 H22C 3.2822 no .
C16 H8A 3.0801 no 7_555
C16 H14 3.2529 no .
C16 H20B 2.7340 no .
C16 H20C 2.7671 no .
C16 H22C 3.0008 no .
C17 H2 2.7222 no 7_555
C17 H8A 2.7048 no 7_555
C17 H15 3.2646 no .
C17 H20A 3.2117 no .
C17 H20B 2.6289 no .
C17 H20C 2.6290 no .
C17 H21 3.5503 no .
C17 H22C 3.3475 no .
C18 H2 2.9857 no 7_555
C18 H8A 3.1444 no 7_555
C18 H12 3.3135 no .
C18 H14 3.2961 no .
C18 H16 3.2998 no .
C19 H3 2.5492 no .
C19 H11A 3.4388 no 7_555
C19 H11B 3.0039 no 7_555
C20 H2 2.7938 no 7_555
C20 H8A 3.4064 no 7_555
C20 H16 2.5137 no .
C20 H21 3.5638 no .
C20 H23B 3.0395 no .
C21 H20B 3.3449 no .
C21 H22A 3.2177 no .
C21 H22B 2.6872 no .
C21 H22C 2.6871 no .
C21 H23A 3.2118 no .
C21 H23B 2.6792 no .
C21 H23C 2.6791 no .
C22 H21 3.2810 no .
C22 H23A 2.4828 no .
C22 H23B 3.1406 no .
C22 H23C 3.1062 no .
C23 H20B 3.0493 no .
C23 H21 2.5606 no .
C23 H22A 2.4853 no .
C23 H22B 3.1060 no .
C23 H22C 3.1401 no .
C24 H25A 3.1945 no .
C24 H25A 3.1945 no 2_555
C24 H25B 2.6616 no .
C24 H25B 2.6616 no 2_555
C24 H25C 2.6616 no .
C24 H25C 2.6616 no 2_555
C25 H25A 2.4567 no 2_555
C25 H25B 3.0945 no 2_555
C25 H25C 3.0944 no 2_555
H2 H8A 2.3863 no .
H2 H8B 3.4527 no .
H2 H9A 2.8123 no .
H2 H9B 2.3328 no .
H2 H10A 2.2792 no .
H2 H10B 2.8179 no .
H2 H11A 3.4988 no .
H2 H11B 2.4320 no .
H2 H20A 2.8801 no 7_555
H2 H20C 2.9187 no 7_555
H3 H4 2.3514 no .
H3 H19A 3.5103 no .
H3 H19B 2.5123 no .
H3 H19C 2.1813 no .
H4 H5 2.3127 no .
H5 H7 2.3292 no .
H7 H8A 2.5741 no .
H7 H8B 2.2407 no .
H8A H9A 2.8733 no .
H8A H9B 2.3466 no .
H8A H16 3.3740 no 7_555
H8A H20C 2.9003 no 7_555
H8B H9A 2.3519 no .
H8B H9B 2.4014 no .
H9A H10A 3.1158 no .
H9A H10B 2.6288 no .
H9B H10A 2.4836 no .
H9B H10B 2.9068 no .
H9B H20C 3.4418 no 7_555
H10A H11A 2.3980 no .
H10A H11B 2.3624 no .
H10A H20A 3.2956 no 7_555
H10B H11A 2.3654 no .
H10B H11B 2.8767 no .
H11A H12 2.1684 no .
H11A H19B 2.7241 no 7_555
H11B H12 2.9265 no .
H11B H19A 3.2370 no 7_555
H11B H19B 2.6894 no 7_555
H11B H20A 3.2922 no 7_555
H11B H21 3.4873 no 7_555
H12 H14 2.4589 no .
H14 H15 2.3211 no .
H15 H16 2.3428 no .
H16 H20A 3.4843 no .
H16 H20B 2.2673 no .
H16 H20C 2.3330 no .
H16 H22C 3.1353 no .
H19A H20A 2.9517 no .
H19A H21 3.4946 no .
H19A H23B 3.1033 no .
H20A H23B 2.9884 no .
H20B H21 3.4054 no .
H20B H22C 3.5174 no .
H20B H23A 3.3915 no .
H20B H23B 2.3720 no .
H21 H22B 3.5713 no .
H21 H22C 3.5710 no .
H21 H23A 3.4932 no .
H21 H23B 2.5935 no .
H21 H23C 2.6213 no .
H22A H23A 2.0909 no .
H22A H23B 3.1683 no .
H22A H23C 3.1398 no .
H22B H23A 3.1375 no .
H22B H23C 3.4866 no .
H22C H23A 3.1658 no .
H22C H23B 3.5723 no .
H25A H25A 2.0613 no 2_555
H25A H25B 3.1265 no 2_555
H25A H25C 3.1264 no 2_555
H25B H25C 3.4997 no 2_555
O1 H20A 3.3281 no 4_555
O1 H20B 3.5242 no 4_555
O1 H20C 3.3324 no 4_555
O3 H9B 3.5695 no 6_545
O3 H20A 3.3689 no 4_555
O3 H20C 3.0979 no 4_555
O5 H20B 2.7058 no 4_555
O5 H23A 2.9798 no 4_555
O5 H23B 3.0085 no 4_555
O5 H25B 3.5469 no .
O6 H14 2.9342 no 2_554
O6 H15 2.8380 no 2_554
O6 H25C 3.0837 no 2_555
O7 H15 2.6656 no 2_554
O7 H16 3.3045 no 4_555
O7 H22A 2.9537 no 3_555
O7 H22A 2.9373 no 4_555
O7 H22B 3.0207 no 3_555
O7 H22C 3.3155 no 4_555
O7 H23A 3.4724 no 4_555
O7 H25A 3.1271 no .
O7 H25A 2.7813 no 2_555
O7 H25C 3.2078 no 2_555
O9 H3 3.0093 no 5_455
O9 H3 3.2914 no 6_555
O9 H4 3.5547 no 7_556
O9 H5 2.6783 no 7_556
O9 H9B 3.4909 no .
O9 H10A 3.2594 no 2_555
O9 H10B 3.1994 no 2_555
O9 H19A 3.4128 no 6_555
O9 H19B 3.0957 no 6_555
O9 H19C 2.8430 no 5_455
O9 H19C 2.4276 no 6_555
N3 H14 3.3668 no 2_554
N4 H15 3.0994 no 2_554
N4 H20B 3.5324 no 4_555
N4 H23A 3.4846 no 4_555
N4 H25A 3.4888 no .
N4 H25A 3.4221 no 2_555
N4 H25B 3.5141 no .
N4 H25C 3.4008 no 2_555
N5 H16 3.1551 no 4_555
N5 H20C 3.3602 no 4_555
N6 H9A 3.2871 no .
N6 H9A 3.2871 no 2_555
C1 H20A 2.9039 no 4_555
C1 H20C 3.4196 no 4_555
C2 H20A 2.9605 no 4_555
C2 H20C 3.3557 no 4_555
C3 H4 3.3404 no 3_656
C3 H10A 3.2066 no 6_545
C3 H11A 3.4809 no 8_555
C3 H19B 3.3475 no 2_655
C3 H20A 3.4693 no 4_555
C4 H4 3.0861 no 3_656
C4 H10A 3.4795 no 8_555
C4 H11A 2.8692 no 8_555
C4 H19A 3.2803 no 4_555
C4 H19B 3.4683 no 2_655
C4 H19B 3.2671 no 4_555
C5 H10B 3.5832 no 8_555
C5 H11A 3.5175 no 8_555
C5 H19A 2.8123 no 4_555
C5 H19B 3.3634 no 4_555
C6 H19A 3.2153 no 4_555
C6 H20A 3.3062 no 4_555
C8 H8B 3.4560 no 7_556
C8 H23C 3.0213 no 6_555
C9 H19C 3.4410 no 6_555
C9 H25B 3.0427 no .
C10 H4 3.1288 no 8_454
C11 H4 3.1793 no 8_454
C12 H12 3.4587 no 2_554
C12 H14 3.0365 no 2_554
C13 H14 3.4638 no 2_554
C14 H14 3.4591 no 2_554
C15 H25C 3.3940 no 1_554
C16 H23C 3.1876 no 4_554
C19 H3 3.5437 no 2_655
C19 H5 3.2824 no 4_554
C19 H9B 3.1770 no 6_545
C20 H21 3.4407 no 4_554
C20 H23C 3.4302 no 4_554
C21 H16 3.3997 no 4_555
C21 H20C 3.0329 no 4_555
C22 H16 3.5123 no 4_555
C22 H22A 3.4328 no 2_554
C22 H22C 3.2868 no 2_554
C22 H25A 3.0440 no 4_554
C23 H8A 3.1554 no 6_545
C23 H8B 3.5547 no 6_545
C23 H16 3.4024 no 4_555
C23 H20C 3.2888 no 4_555
C23 H25A 3.3430 no 4_554
C23 H25B 3.3749 no 4_554
C24 H5 3.3122 no 7_556
C24 H5 3.3122 no 8_454
C24 H9A 3.4575 no .
C24 H9A 3.4575 no 2_555
C24 H9B 3.5110 no .
C24 H9B 3.5110 no 2_555
C24 H10B 3.4109 no .
C24 H10B 3.4109 no 2_555
C24 H19C 3.1385 no 5_455
C24 H19C 3.1385 no 6_555
C25 H5 3.4826 no 7_556
C25 H7 3.4900 no 7_556
C25 H9A 3.0556 no .
C25 H22A 3.0124 no 4_555
C25 H23A 2.8252 no 4_555
H3 O9 3.0093 no 5_545
H3 O9 3.2914 no 6_545
H3 C19 3.5437 no 2_655
H3 H3 3.1528 no 2_655
H3 H4 3.0111 no 3_656
H3 H10A 2.8940 no 6_545
H3 H11A 3.5858 no 8_555
H3 H19B 2.7265 no 2_655
H3 H19C 3.5201 no 2_655
H4 O9 3.5547 no 7_556
H4 C3 3.3404 no 3_656
H4 C4 3.0861 no 3_656
H4 C10 3.1288 no 8_555
H4 C11 3.1793 no 8_555
H4 H3 3.0111 no 3_656
H4 H4 2.5244 no 3_656
H4 H10A 2.6661 no 8_555
H4 H10B 3.1291 no 8_555
H4 H11A 2.5037 no 8_555
H4 H11B 3.5565 no 8_555
H4 H19A 3.5680 no 4_555
H4 H19B 2.9629 no 2_655
H4 H19B 3.1416 no 4_555
H5 O9 2.6783 no 7_556
H5 C19 3.2824 no 4_555
H5 C24 3.3122 no 7_556
H5 C25 3.4826 no 7_556
H5 H10B 3.0769 no 8_555
H5 H19A 2.8010 no 4_555
H5 H19B 3.2941 no 4_555
H5 H19C 3.2228 no 4_555
H5 H25B 3.4712 no 7_556
H5 H25C 2.8314 no 7_556
H7 C25 3.4900 no 7_556
H7 H8B 3.4473 no 7_556
H7 H19A 3.4625 no 4_555
H7 H25B 3.0152 no 7_556
H7 H25C 3.0486 no 7_556
H8A C23 3.1554 no 6_555
H8A H23A 3.3292 no 6_555
H8A H23B 3.5658 no 6_555
H8A H23C 2.2692 no 6_555
H8B C8 3.4560 no 7_556
H8B C23 3.5547 no 6_555
H8B H7 3.4473 no 7_556
H8B H8B 2.4666 no 7_556
H8B H23A 3.5170 no 6_555
H8B H23C 2.9586 no 6_555
H8B H25B 3.4993 no .
H9A N6 3.2871 no .
H9A C24 3.4575 no .
H9A C25 3.0556 no .
H9A H23A 3.4348 no 4_555
H9A H25A 3.5063 no .
H9A H25B 2.2137 no .
H9B O3 3.5695 no 6_555
H9B O9 3.4909 no .
H9B C19 3.1770 no 6_555
H9B C24 3.5110 no .
H9B H19A 3.2274 no 6_555
H9B H19C 2.4703 no 6_555
H9B H23C 3.4441 no 6_555
H9B H25B 3.0939 no .
H10A O9 3.2594 no 2_555
H10A C3 3.2066 no 6_555
H10A C4 3.4795 no 8_454
H10A H3 2.8940 no 6_555
H10A H4 2.6661 no 8_454
H10A H19C 3.1548 no 6_555
H10B O9 3.1994 no 2_555
H10B C5 3.5832 no 8_454
H10B C24 3.4109 no .
H10B H4 3.1291 no 8_454
H10B H5 3.0769 no 8_454
H10B H14 3.4342 no 2_554
H10B H25C 3.1738 no 2_555
H11A C3 3.4809 no 8_454
H11A C4 2.8692 no 8_454
H11A C5 3.5175 no 8_454
H11A H3 3.5858 no 8_454
H11A H4 2.5037 no 8_454
H11A H12 3.3939 no 2_554
H11A H14 3.5330 no 2_554
H11B H4 3.5565 no 8_454
H12 C12 3.4587 no 2_554
H12 H11A 3.3939 no 2_554
H12 H12 2.7750 no 2_554
H12 H14 3.0496 no 2_554
H14 O6 2.9342 no 2_554
H14 N3 3.3668 no 2_554
H14 C12 3.0365 no 2_554
H14 C13 3.4638 no 2_554
H14 C14 3.4591 no 2_554
H14 H10B 3.4342 no 2_554
H14 H11A 3.5330 no 2_554
H14 H12 3.0496 no 2_554
H14 H14 3.1735 no 2_554
H14 H25C 3.5094 no 1_554
H15 O6 2.8380 no 2_554
H15 O7 2.6656 no 2_554
H15 N4 3.0994 no 2_554
H15 H22A 3.5740 no 4_554
H15 H22B 3.0776 no 2_554
H15 H22B 3.2367 no 4_554
H15 H25A 3.4746 no 1_554
H15 H25C 3.0884 no 1_554
H16 O7 3.3045 no 4_554
H16 N5 3.1551 no 4_554
H16 C21 3.3997 no 4_554
H16 C22 3.5123 no 4_554
H16 C23 3.4024 no 4_554
H16 H22B 3.0408 no 4_554
H16 H23C 2.8608 no 4_554
H19A O9 3.4128 no 6_545
H19A C4 3.2803 no 4_554
H19A C5 2.8123 no 4_554
H19A C6 3.2153 no 4_554
H19A H4 3.5680 no 4_554
H19A H5 2.8010 no 4_554
H19A H7 3.4625 no 4_554
H19A H9B 3.2274 no 6_545
H19B O9 3.0957 no 6_545
H19B C3 3.3475 no 2_655
H19B C4 3.4683 no 2_655
H19B C4 3.2671 no 4_554
H19B C5 3.3634 no 4_554
H19B H3 2.7265 no 2_655
H19B H4 2.9629 no 2_655
H19B H4 3.1416 no 4_554
H19B H5 3.2941 no 4_554
H19C O9 2.8430 no 5_545
H19C O9 2.4276 no 6_545
H19C C9 3.4410 no 6_545
H19C C24 3.1385 no 5_545
H19C H3 3.5201 no 2_655
H19C H5 3.2228 no 4_554
H19C H9B 2.4703 no 6_545
H19C H10A 3.1548 no 6_545
H20A O1 3.3281 no 4_554
H20A O3 3.3689 no 4_554
H20A C1 2.9039 no 4_554
H20A C2 2.9605 no 4_554
H20A C3 3.4693 no 4_554
H20A C6 3.3062 no 4_554
H20B O1 3.5242 no 4_554
H20B O5 2.7058 no 4_554
H20B N4 3.5324 no 4_554
H20B H21 3.5346 no 4_554
H20C O1 3.3324 no 4_554
H20C O3 3.0979 no 4_554
H20C N5 3.3602 no 4_554
H20C C1 3.4196 no 4_554
H20C C2 3.3557 no 4_554
H20C C21 3.0329 no 4_554
H20C C23 3.2888 no 4_554
H20C H21 2.6432 no 4_554
H20C H23C 2.5154 no 4_554
H21 C20 3.4407 no 4_555
H21 H20B 3.5346 no 4_555
H21 H20C 2.6432 no 4_555
H22A O7 2.9537 no 3_555
H22A O7 2.9373 no 4_554
H22A C22 3.4328 no 2_554
H22A C25 3.0124 no 4_554
H22A H15 3.5740 no 4_555
H22A H22A 2.9096 no 2_554
H22A H22C 3.2216 no 2_554
H22A H25A 3.1998 no 3_555
H22A H25A 2.0911 no 4_554
H22A H25B 3.2706 no 4_554
H22A H25C 3.4159 no 4_554
H22B O7 3.0207 no 3_555
H22B H15 3.0776 no 2_554
H22B H15 3.2367 no 4_555
H22B H16 3.0408 no 4_555
H22B H22C 3.2803 no 2_554
H22B H25A 3.3981 no 4_554
H22C O7 3.3155 no 4_554
H22C C22 3.2868 no 2_554
H22C H22A 3.2216 no 2_554
H22C H22B 3.2803 no 2_554
H22C H22C 2.8246 no 2_554
H23A O5 2.9798 no 4_554
H23A O7 3.4724 no 4_554
H23A N4 3.4846 no 4_554
H23A C25 2.8252 no 4_554
H23A H8A 3.3292 no 6_545
H23A H8B 3.5170 no 6_545
H23A H9A 3.4348 no 4_554
H23A H25A 2.4440 no 4_554
H23A H25B 2.4298 no 4_554
H23A H25C 3.2244 no 4_554
H23B O5 3.0085 no 4_554
H23B H8A 3.5658 no 6_545
H23C C8 3.0213 no 6_545
H23C C16 3.1876 no 4_555
H23C C20 3.4302 no 4_555
H23C H8A 2.2692 no 6_545
H23C H8B 2.9586 no 6_545
H23C H9B 3.4441 no 6_545
H23C H16 2.8608 no 4_555
H23C H20C 2.5154 no 4_555
H25A O7 3.1271 no .
H25A O7 2.7813 no 2_555
H25A N4 3.4888 no .
H25A N4 3.4221 no 2_555
H25A C22 3.0440 no 4_555
H25A C23 3.3430 no 4_555
H25A H9A 3.5063 no .
H25A H15 3.4746 no 1_556
H25A H22A 3.1998 no 3_555
H25A H22A 2.0911 no 4_555
H25A H22B 3.3981 no 4_555
H25A H23A 2.4440 no 4_555
H25B O5 3.5469 no .
H25B N4 3.5141 no .
H25B C9 3.0427 no .
H25B C23 3.3749 no 4_555
H25B H5 3.4712 no 7_556
H25B H7 3.0152 no 7_556
H25B H8B 3.4993 no .
H25B H9A 2.2137 no .
H25B H9B 3.0939 no .
H25B H22A 3.2706 no 4_555
H25B H23A 2.4298 no 4_555
H25C O6 3.0837 no 2_555
H25C O7 3.2078 no 2_555
H25C N4 3.4008 no 2_555
H25C C15 3.3940 no 1_556
H25C H5 2.8314 no 7_556
H25C H7 3.0486 no 7_556
H25C H10B 3.1738 no 2_555
H25C H14 3.5094 no 1_556
H25C H15 3.0884 no 1_556
H25C H22A 3.4159 no 4_555
H25C H23A 3.2244 no 4_555

loop_
_geom_hbond_atom_site_label_D
_geom_hbond_atom_site_label_H
_geom_hbond_atom_site_label_A
_geom_hbond_site_symmetry_A
_geom_hbond_distance_DA
_geom_hbond_distance_DH
_geom_hbond_distance_HA
_geom_hbond_angle_DHA
_geom_hbond_publ_flag
N2 H2 O4 7_555 2.972(3) 1.000 1.974 175.8 no

loop_
_geom_torsion_atom_site_label_1
_geom_torsion_atom_site_label_2
_geom_torsion_atom_site_label_3
_geom_torsion_atom_site_label_4
_geom_torsion
_geom_torsion_publ_flag
_geom_torsion_site_symmetry_1
_geom_torsion_site_symmetry_3
_geom_torsion_site_symmetry_4
O1 Ce1 O2 Ce1 -93.76(7) no . . 7_555
O1 Ce1 O2 C18 113.21(10) no . . .
O2 Ce1 O1 C1 124.7(2) no . . .
O1 Ce1 O2 Ce1 91.47(7) no . 7_555 7_555
O1 Ce1 O2 C18 -56.16(15) no . 7_555 7_555
O2 Ce1 O1 C1 53.5(2) no 7_555 . .
O1 Ce1 O5 N4 -144.16(11) no . . .
O5 Ce1 O1 C1 -91.0(2) no . . .
O1 Ce1 O6 N4 16.61(13) no . . .
O6 Ce1 O1 C1 -111.9(2) no . . .
O1 Ce1 O8 C21 -10.16(16) no . . .
O8 Ce1 O1 C1 -161.6(3) no . . .
O1 Ce1 N1 C7 12.15(17) no . . .
O1 Ce1 N1 C8 -174.19(16) no . . .
N1 Ce1 O1 C1 -19.3(2) no . . .
O1 Ce1 N2 C9 -36.73(17) no . . .
O1 Ce1 N2 C10 -166.57(11) no . . .
N2 Ce1 O1 C1 -17.6(3) no . . .
O1 Ce1 N3 C11 -148.57(15) no . . .
O1 Ce1 N3 C12 36.3(3) no . . .
N3 Ce1 O1 C1 128.7(2) no . . .
O2 Ce1 O2 Ce1 -0.00(6) no . 7_555 7_555
O2 Ce1 O2 C18 -147.63(15) no . 7_555 7_555
O2 Ce1 O2 Ce1 0.00(5) no 7_555 . 7_555
O2 Ce1 O2 C18 -153.04(11) no 7_555 . .
O2 Ce1 O5 N4 -66.04(15) no . . .
O5 Ce1 O2 Ce1 -167.04(7) no . . 7_555
O5 Ce1 O2 C18 39.92(15) no . . .
O2 Ce1 O6 N4 128.01(9) no . . .
O6 Ce1 O2 Ce1 139.19(6) no . . 7_555
O6 Ce1 O2 C18 -13.85(12) no . . .
O2 Ce1 O8 C21 86.90(17) no . . .
O8 Ce1 O2 Ce1 -167.74(7) no . . 7_555
O8 Ce1 O2 C18 39.22(9) no . . .
O2 Ce1 N1 C7 -55.7(2) no . . .
O2 Ce1 N1 C8 117.97(14) no . . .
N1 Ce1 O2 Ce1 -33.57(12) no . . 7_555
N1 Ce1 O2 C18 173.39(9) no . . .
O2 Ce1 N2 C9 -170.42(9) no . . .
O2 Ce1 N2 C10 59.75(16) no . . .
N2 Ce1 O2 Ce1 54.81(9) no . . 7_555
N2 Ce1 O2 C18 -98.22(10) no . . .
O2 Ce1 N3 C11 -144.25(16) no . . .
O2 Ce1 N3 C12 40.65(17) no . . .
N3 Ce1 O2 Ce1 87.75(7) no . . 7_555
N3 Ce1 O2 C18 -65.29(10) no . . .
O2 Ce1 O5 N4 135.17(9) no 7_555 . .
O5 Ce1 O2 Ce1 166.82(8) no . 7_555 7_555
O5 Ce1 O2 C18 19.2(2) no . 7_555 7_555
O2 Ce1 O6 N4 -139.45(9) no 7_555 . .
O6 Ce1 O2 Ce1 -108.92(10) no . 7_555 7_555
O6 Ce1 O2 C18 103.45(14) no . 7_555 7_555
O2 Ce1 O8 C21 66.94(19) no 7_555 . .
O8 Ce1 O2 Ce1 20.42(11) no . 7_555 7_555
O8 Ce1 O2 C18 -127.21(13) no . 7_555 7_555
O2 Ce1 N1 C7 -88.36(18) no 7_555 . .
O2 Ce1 N1 C8 85.31(13) no 7_555 . .
N1 Ce1 O2 Ce1 158.80(8) no . 7_555 7_555
N1 Ce1 O2 C18 11.17(14) no . 7_555 7_555
O2 Ce1 N2 C9 -116.64(11) no 7_555 . .
O2 Ce1 N2 C10 113.52(14) no 7_555 . .
N2 Ce1 O2 Ce1 -133.86(7) no . 7_555 7_555
N2 Ce1 O2 C18 78.51(15) no . 7_555 7_555
O2 Ce1 N3 C11 -71.01(14) no 7_555 . .
O2 Ce1 N3 C12 113.89(19) no 7_555 . .
N3 Ce1 O2 Ce1 -68.62(7) no . 7_555 7_555
N3 Ce1 O2 C18 143.75(15) no . 7_555 7_555
O5 Ce1 O6 N4 -11.48(8) no . . .
O6 Ce1 O5 N4 11.49(8) no . . .
O5 Ce1 O8 C21 -92.65(17) no . . .
O8 Ce1 O5 N4 -65.31(10) no . . .
O5 Ce1 N1 C7 96.67(18) no . . .
O5 Ce1 N1 C8 -89.66(14) no . . .
N1 Ce1 O5 N4 143.51(12) no . . .
O5 Ce1 N2 C9 33.04(11) no . . .
O5 Ce1 N2 C10 -96.79(14) no . . .
N2 Ce1 O5 N4 79.57(11) no . . .
O5 Ce1 N3 C11 76.07(14) no . . .
O5 Ce1 N3 C12 -99.03(19) no . . .
N3 Ce1 O5 N4 21.36(13) no . . .
O6 Ce1 O8 C21 -144.61(18) no . . .
O8 Ce1 O6 N4 70.38(10) no . . .
O6 Ce1 N1 C7 130.94(18) no . . .
O6 Ce1 N1 C8 -55.39(14) no . . .
N1 Ce1 O6 N4 -56.69(11) no . . .
O6 Ce1 N2 C9 79.30(12) no . . .
O6 Ce1 N2 C10 -50.54(13) no . . .
N2 Ce1 O6 N4 -114.29(11) no . . .
O6 Ce1 N3 C11 83.82(15) no . . .
O6 Ce1 N3 C12 -91.28(18) no . . .
N3 Ce1 O6 N4 177.84(12) no . . .
O8 Ce1 N1 C7 61.6(2) no . . .
O8 Ce1 N1 C8 -124.75(12) no . . .
N1 Ce1 O8 C21 -57.4(2) no . . .
O8 Ce1 N2 C9 85.63(12) no . . .
O8 Ce1 N2 C10 -44.20(19) no . . .
N2 Ce1 O8 C21 -151.20(14) no . . .
O8 Ce1 N3 C11 145.31(14) no . . .
O8 Ce1 N3 C12 -29.79(19) no . . .
N3 Ce1 O8 C21 150.66(17) no . . .
N1 Ce1 N2 C9 -34.92(10) no . . .
N1 Ce1 N2 C10 -164.76(17) no . . .
N2 Ce1 N1 C7 -166.5(2) no . . .
N2 Ce1 N1 C8 7.21(12) no . . .
N1 Ce1 N3 C11 -7.17(19) no . . .
N1 Ce1 N3 C12 177.73(15) no . . .
N3 Ce1 N1 C7 -154.45(16) no . . .
N3 Ce1 N1 C8 19.22(18) no . . .
N2 Ce1 N3 C11 4.93(13) no . . .
N2 Ce1 N3 C12 -170.2(2) no . . .
N3 Ce1 N2 C9 155.70(14) no . . .
N3 Ce1 N2 C10 25.87(12) no . . .
Ce1 O1 C1 C2 -164.48(19) no . . .
Ce1 O1 C1 C6 16.1(5) no . . .
Ce1 O2 C18 C13 67.0(2) no . . .
Ce1 O2 C18 C17 -112.3(2) no . . .
Ce1 O2 C18 C13 -79.3(3) no 7_555 . .
Ce1 O2 C18 C17 101.4(2) no 7_555 . .
C19 O3 C2 C1 165.4(2) no . . .
C19 O3 C2 C3 -14.7(4) no . . .
C20 O4 C17 C16 2.8(4) no . . .
C20 O4 C17 C18 -178.2(2) no . . .
Ce1 O5 N4 O6 -20.7(2) no . . .
Ce1 O5 N4 O7 159.44(19) no . . .
Ce1 O6 N4 O5 20.2(2) no . . .
Ce1 O6 N4 O7 -159.9(2) no . . .
Ce1 O8 C21 N5 176.59(15) no . . .
O9 O9 C24 O9 0.0(3) no 2_555 . 2_555
O9 O9 C24 N6 -180.0(5) no 2_555 . .
C24 O9 O9 C24 0.0 no . 2_555 .
Ce1 N1 C7 C6 -5.9(4) no . . .
Ce1 N1 C8 C9 20.5(3) no . . .
C7 N1 C8 C9 -164.9(2) no . . .
C8 N1 C7 C6 -179.6(3) no . . .
Ce1 N2 C9 C8 60.74(19) no . . .
Ce1 N2 C10 C11 -53.4(2) no . . .
C9 N2 C10 C11 -179.99(18) no . . .
C10 N2 C9 C8 -170.25(18) no . . .
Ce1 N3 C11 C10 -33.5(2) no . . .
Ce1 N3 C12 C13 -6.9(4) no . . .
C11 N3 C12 C13 178.1(2) no . . .
C12 N3 C11 C10 141.9(2) no . . .
C22 N5 C21 O8 0.0(5) no . . .
C23 N5 C21 O8 -176.9(3) no . . .
C25 N6 C24 O9 -28.7(2) no . . .
C25 N6 C24 O9 151.3(2) no . . 2_555
C25 N6 C24 O9 151.3(2) no 2_555 . .
C25 N6 C24 O9 -28.7(2) no 2_555 . 2_555
O1 C1 C2 O3 -3.4(4) no . . .
O1 C1 C2 C3 176.7(2) no . . .
O1 C1 C6 C5 -176.6(2) no . . .
O1 C1 C6 C7 3.4(4) no . . .
C2 C1 C6 C5 4.0(4) no . . .
C2 C1 C6 C7 -176.1(2) no . . .
C6 C1 C2 O3 176.1(2) no . . .
C6 C1 C2 C3 -3.8(4) no . . .
O3 C2 C3 C4 -178.5(3) no . . .
C1 C2 C3 C4 1.4(5) no . . .
C2 C3 C4 C5 1.0(5) no . . .
C3 C4 C5 C6 -0.8(5) no . . .
C4 C5 C6 C1 -1.8(5) no . . .
C4 C5 C6 C7 178.3(3) no . . .
C1 C6 C7 N1 -5.6(5) no . . .
C5 C6 C7 N1 174.3(3) no . . .
N1 C8 C9 N2 -54.5(3) no . . .
N2 C10 C11 N3 56.4(2) no . . .
N3 C12 C13 C14 152.7(3) no . . .
N3 C12 C13 C18 -26.7(4) no . . .
C12 C13 C14 C15 -175.5(2) no . . .
C12 C13 C18 O2 -5.4(4) no . . .
C12 C13 C18 C17 173.9(2) no . . .
C14 C13 C18 O2 175.3(3) no . . .
C14 C13 C18 C17 -5.5(4) no . . .
C18 C13 C14 C15 3.9(4) no . . .
C13 C14 C15 C16 0.2(5) no . . .
C14 C15 C16 C17 -2.6(5) no . . .
C15 C16 C17 O4 179.7(3) no . . .
C15 C16 C17 C18 0.8(5) no . . .
O4 C17 C18 O2 3.5(4) no . . .
O4 C17 C18 C13 -175.8(2) no . . .
C16 C17 C18 O2 -177.5(3) no . . .
C16 C17 C18 C13 3.2(4) no . . .
